data_2106398
loop_
_publ_author_name
'Mokuolu, J.A.A.'
'Speakman, J.C.'

_publ_section_title
;
 The crystal structure of lead(II) thiocyanate
;
_journal_name_full 'Acta Crystallographica B (24,1968-38,1982)'
_journal_page_first 172
_journal_page_last 176
_journal_volume 31
_journal_year 1975
_chemical_formula_sum 'C2 N2 Pb S2'
_chemical_name_systematic 'Pb (N C S)2'
_space_group_IT_number 15
_symmetry_space_group_name_Hall '-C 2yc'
_symmetry_space_group_name_H-M 'C 1 2/c 1'
_cell_angle_alpha 90
_cell_angle_beta 92.37
_cell_angle_gamma 90
_cell_formula_units_Z 4
_cell_length_a 9.661
_cell_length_b 6.544
_cell_length_c 8.253
_cell_volume 521.321
_citation_journal_id_ASTM ACBCAR
_cod_data_source_file Mokuolu_ACBCAR_1975_1052.cif
_cod_data_source_block C2N2Pb1S2
_cod_original_cell_volume 521.3215
_cod_original_formula_sum 'C2 N2 Pb1 S2'
_cod_database_code 2106398

loop_
_symmetry_equiv_pos_as_xyz
x,y,z
-x,y,-z+1/2
-x,-y,-z
x,-y,z-1/2
x+1/2,y+1/2,z
-x+1/2,y+1/2,-z+1/2
-x+1/2,-y+1/2,-z
x+1/2,-y+1/2,z-1/2

loop_
_atom_site_label
_atom_site_type_symbol
_atom_site_fract_x
_atom_site_fract_y
_atom_site_fract_z
_atom_site_occupancy
_atom_site_U_iso_or_equiv
S1 S-2 0.29328 -0.05766 0.1718 1 0.0
C1 C+4 0.38176 0.135 0.10249 1 0.0
Pb1 Pb+2 0.5 -0.38813 0.25 1 0.0
N1 N-3 0.4426 0.2751 0.05293 1 0.0
